data_2235492
loop_
_publ_author_name
'Abdel-Aziz, Hatem A.'
'Chia, Tze Shyang'
'Fun, Hoong-Kun'

_publ_section_title
;
 1-Chloro-1-[(<i>Z</i>)-2-phenylhydrazin-1-ylidene]propan-2-one
;
_journal_coeditor_code HB6870
_journal_issue 7
_journal_name_full 'Acta Crystallographica Section E'
_journal_page_first o2263
_journal_paper_doi 10.1107/S1600536812028759
_journal_volume 68
_journal_year 2012
_chemical_formula_moiety 'C9 H9 Cl N2 O'
_chemical_formula_sum 'C9 H9 Cl N2 O'
_chemical_formula_weight 196.63
_chemical_name_systematic
;
1-Chloro-1-[(<i>Z</i>)-2-phenylhydrazin-1-ylidene]propan-2-one
;
_space_group_IT_number 14
_symmetry_cell_setting monoclinic
_symmetry_space_group_name_Hall '-P 2ybc'
_symmetry_space_group_name_H-M 'P 1 21/c 1'
_atom_sites_solution_hydrogens geom
_atom_sites_solution_primary direct
_atom_sites_solution_secondary difmap
_audit_creation_method SHELXL-97
_cell_angle_alpha 90.00
_cell_angle_beta 101.158(3)
_cell_angle_gamma 90.00
_cell_formula_units_Z 4
_cell_length_a 7.2681(14)
_cell_length_b 12.361(2)
_cell_length_c 10.704(2)
_cell_measurement_reflns_used 3613
_cell_measurement_temperature 100.0(10)
_cell_measurement_theta_max 29.95
_cell_measurement_theta_min 2.54
_cell_volume 943.5(3)
_computing_cell_refinement 'SAINT (Bruker, 2009)'
_computing_data_collection 'APEX2 (Bruker, 2009)'
_computing_data_reduction 'SAINT (Bruker, 2009)'
_computing_molecular_graphics 'SHELXTL (Sheldrick, 2008)'
_computing_publication_material
;
SHELXTL (Sheldrick, 2008) and PLATON (Spek, 2009)
;
_computing_structure_refinement 'SHELXTL (Sheldrick, 2008)'
_computing_structure_solution 'SHELXTL (Sheldrick, 2008)'
_diffrn_ambient_temperature 100.0(10)
_diffrn_measured_fraction_theta_full 0.991
_diffrn_measured_fraction_theta_max 0.991
_diffrn_measurement_device_type 'Bruker APEX DUO CCD'
_diffrn_measurement_method '\f and \w scans'
_diffrn_radiation_monochromator graphite
_diffrn_radiation_source 'fine-focus sealed tube'
_diffrn_radiation_type MoK\a
_diffrn_radiation_wavelength 0.71073
_diffrn_reflns_av_R_equivalents 0.0300
_diffrn_reflns_av_sigmaI/netI 0.0345
_diffrn_reflns_limit_h_max 10
_diffrn_reflns_limit_h_min -10
_diffrn_reflns_limit_k_max 14
_diffrn_reflns_limit_k_min -17
_diffrn_reflns_limit_l_max 13
_diffrn_reflns_limit_l_min -15
_diffrn_reflns_number 8906
_diffrn_reflns_theta_full 29.98
_diffrn_reflns_theta_max 29.98
_diffrn_reflns_theta_min 2.86
_diffrn_standards_number 0
_exptl_absorpt_coefficient_mu 0.364
_exptl_absorpt_correction_T_max 0.9631
_exptl_absorpt_correction_T_min 0.8771
_exptl_absorpt_correction_type multi-scan
_exptl_absorpt_process_details '(<i>SADABS</i>; Bruker, 2009)'
_exptl_crystal_colour yellow
_exptl_crystal_density_diffrn 1.384
_exptl_crystal_density_method 'not measured'
_exptl_crystal_description block
_exptl_crystal_F_000 408
_exptl_crystal_size_max 0.37
_exptl_crystal_size_mid 0.21
_exptl_crystal_size_min 0.10
_refine_diff_density_max 0.860
_refine_diff_density_min -0.369
_refine_ls_extinction_coef 0.008(3)
_refine_ls_extinction_expression Fc^*^=kFc[1+0.001xFc^2^\l^3^/sin(2\q)]^-1/4^
_refine_ls_extinction_method 'SHELXTL (Sheldrick, 2008)'
_refine_ls_goodness_of_fit_ref 1.060
_refine_ls_hydrogen_treatment mixed
_refine_ls_matrix_type full
_refine_ls_number_parameters 124
_refine_ls_number_reflns 2722
_refine_ls_number_restraints 0
_refine_ls_restrained_S_all 1.060
_refine_ls_R_factor_all 0.0626
_refine_ls_R_factor_gt 0.0487
_refine_ls_shift/su_max 0.000
_refine_ls_shift/su_mean 0.000
_refine_ls_structure_factor_coef Fsqd
_refine_ls_weighting_details 'calc w=1/[\s^2^(Fo^2^)+(0.0802P)^2^+0.7657P] where P=(Fo^2^+2Fc^2^)/3'
_refine_ls_weighting_scheme calc
_refine_ls_wR_factor_gt 0.1372
_refine_ls_wR_factor_ref 0.1478
_reflns_number_gt 2225
_reflns_number_total 2722
_reflns_threshold_expression I>2\s(I)
_cod_data_source_file hb6870.cif
_cod_data_source_block I
_cod_original_sg_symbol_H-M 'P 21/c'
_cod_database_code 2235492
_cod_database_fobs_code 2235492

loop_
_symmetry_equiv_pos_as_xyz
'x, y, z'
'-x, y+1/2, -z+1/2'
'-x, -y, -z'
'x, -y-1/2, z-1/2'

loop_
_atom_site_type_symbol
_atom_site_label
_atom_site_fract_x
_atom_site_fract_y
_atom_site_fract_z
_atom_site_U_iso_or_equiv
_atom_site_adp_type
_atom_site_calc_flag
_atom_site_refinement_flags
_atom_site_occupancy
_atom_site_symmetry_multiplicity
Cl Cl1 -0.00357(7) 0.01567(4) 0.18248(4) 0.02310(16) Uani d . 1 1
O O1 0.0096(2) 0.24567(12) 0.25220(13) 0.0275(3) Uani d . 1 1
N N1 0.1947(2) -0.08946(14) 0.41978(16) 0.0235(4) Uani d . 1 1
N N2 0.1820(2) 0.01726(13) 0.42826(16) 0.0220(3) Uani d . 1 1
C C1 0.2872(3) -0.26204(17) 0.51547(19) 0.0230(4) Uani d . 1 1
H H1A 0.2243 -0.2962 0.4397 0.028 Uiso calc R 1 1
C C2 0.3780(3) -0.32397(18) 0.6175(2) 0.0265(4) Uani d . 1 1
H H2A 0.3769 -0.4006 0.6112 0.032 Uiso calc R 1 1
C C3 0.4705(3) -0.27448(19) 0.72882(19) 0.0278(4) Uani d . 1 1
H H3A 0.5321 -0.3169 0.7985 0.033 Uiso calc R 1 1
C C4 0.4715(3) -0.16205(19) 0.7370(2) 0.0277(4) Uani d . 1 1
H H4A 0.5349 -0.1281 0.8128 0.033 Uiso calc R 1 1
C C5 0.3816(3) -0.09862(18) 0.63614(19) 0.0250(4) Uani d . 1 1
H H5A 0.3831 -0.0220 0.6428 0.030 Uiso calc R 1 1
C C6 0.2890(3) -0.14930(17) 0.52499(18) 0.0216(4) Uani d . 1 1
C C7 0.0985(3) 0.07370(17) 0.33405(18) 0.0225(4) Uani d . 1 1
C C8 0.0876(3) 0.19245(16) 0.34351(18) 0.0221(4) Uani d . 1 1
C C9 0.1800(3) 0.24284(17) 0.46791(19) 0.0256(4) Uani d . 1 1
H H9A 0.1471 0.3197 0.4678 0.038 Uiso calc R 1 1
H H9B 0.3164 0.2353 0.4787 0.038 Uiso calc R 1 1
H H9C 0.1367 0.2063 0.5382 0.038 Uiso calc R 1 1
H H1N1 0.129(4) -0.130(2) 0.344(3) 0.032(7) Uiso d . 1 1

loop_
_atom_site_aniso_label
_atom_site_aniso_U_11
_atom_site_aniso_U_22
_atom_site_aniso_U_33
_atom_site_aniso_U_12
_atom_site_aniso_U_13
_atom_site_aniso_U_23
Cl1 0.0330(3) 0.0140(2) 0.0192(2) 0.00383(16) -0.00273(17) -0.00116(15)
O1 0.0323(8) 0.0238(7) 0.0241(7) 0.0020(6) -0.0001(6) 0.0020(6)
N1 0.0275(8) 0.0211(8) 0.0202(8) 0.0017(6) 0.0006(6) 0.0010(6)
N2 0.0214(7) 0.0211(8) 0.0235(8) 0.0000(6) 0.0040(6) 0.0013(6)
C1 0.0220(9) 0.0246(10) 0.0210(8) -0.0009(7) 0.0010(7) 0.0004(7)
C2 0.0271(9) 0.0252(10) 0.0268(10) 0.0011(8) 0.0041(8) 0.0040(8)
C3 0.0270(10) 0.0324(11) 0.0222(9) 0.0008(8) 0.0000(7) 0.0064(8)
C4 0.0280(10) 0.0326(11) 0.0206(9) -0.0028(8) -0.0005(7) 0.0000(8)
C5 0.0274(9) 0.0234(10) 0.0234(9) -0.0017(7) 0.0027(7) 0.0002(7)
C6 0.0207(8) 0.0234(9) 0.0208(9) 0.0004(7) 0.0040(7) 0.0035(7)
C7 0.0237(9) 0.0233(10) 0.0196(8) 0.0003(7) 0.0019(7) -0.0002(7)
C8 0.0211(8) 0.0240(10) 0.0212(9) 0.0000(7) 0.0039(7) 0.0005(7)
C9 0.0283(10) 0.0240(10) 0.0227(9) -0.0004(7) 0.0002(7) -0.0018(7)

loop_
_atom_type_symbol
_atom_type_description
_atom_type_scat_dispersion_real
_atom_type_scat_dispersion_imag
_atom_type_scat_source
C C 0.0033 0.0016 'International Tables Vol C Tables 4.2.6.8 and 6.1.1.4'
H H 0.0000 0.0000 'International Tables Vol C Tables 4.2.6.8 and 6.1.1.4'
N N 0.0061 0.0033 'International Tables Vol C Tables 4.2.6.8 and 6.1.1.4'
O O 0.0106 0.0060 'International Tables Vol C Tables 4.2.6.8 and 6.1.1.4'
Cl Cl 0.1484 0.1585 'International Tables Vol C Tables 4.2.6.8 and 6.1.1.4'

loop_
_geom_angle_atom_site_label_1
_geom_angle_atom_site_label_2
_geom_angle_atom_site_label_3
_geom_angle
N2 N1 C6 119.79(17)
N2 N1 H1N1 121.9(15)
C6 N1 H1N1 118.0(15)
C7 N2 N1 121.15(18)
C2 C1 C6 119.68(19)
C2 C1 H1A 120.2
C6 C1 H1A 120.2
C3 C2 C1 120.5(2)
C3 C2 H2A 119.8
C1 C2 H2A 119.8
C2 C3 C4 119.25(19)
C2 C3 H3A 120.4
C4 C3 H3A 120.4
C5 C4 C3 121.2(2)
C5 C4 H4A 119.4
C3 C4 H4A 119.4
C4 C5 C6 119.0(2)
C4 C5 H5A 120.5
C6 C5 H5A 120.5
C5 C6 C1 120.37(18)
C5 C6 N1 121.67(18)
C1 C6 N1 117.96(18)
N2 C7 C8 120.84(18)
N2 C7 Cl1 122.96(16)
C8 C7 Cl1 116.16(14)
O1 C8 C7 120.24(18)
O1 C8 C9 122.88(19)
C7 C8 C9 116.87(17)
C8 C9 H9A 109.5
C8 C9 H9B 109.5
H9A C9 H9B 109.5
C8 C9 H9C 109.5
H9A C9 H9C 109.5
H9B C9 H9C 109.5

loop_
_geom_bond_atom_site_label_1
_geom_bond_atom_site_label_2
_geom_bond_distance
Cl1 C7 1.798(2)
O1 C8 1.223(2)
N1 N2 1.327(2)
N1 C6 1.409(2)
N1 H1N1 1.00(3)
N2 C7 1.279(3)
C1 C2 1.392(3)
C1 C6 1.397(3)
C1 H1A 0.9500
C2 C3 1.391(3)
C2 H2A 0.9500
C3 C4 1.392(3)
C3 H3A 0.9500
C4 C5 1.391(3)
C4 H4A 0.9500
C5 C6 1.397(3)
C5 H5A 0.9500
C7 C8 1.475(3)
C8 C9 1.505(3)
C9 H9A 0.9800
C9 H9B 0.9800
C9 H9C 0.9800

loop_
_geom_hbond_atom_site_label_D
_geom_hbond_atom_site_label_H
_geom_hbond_atom_site_label_A
_geom_hbond_site_symmetry_A
_geom_hbond_distance_DH
_geom_hbond_distance_HA
_geom_hbond_distance_DA
_geom_hbond_angle_DHA
_geom_hbond_publ_flag
N1 H1N1 O1 2_545 0.99(3) 2.01(3) 2.948(2) 157(2) yes
C1 H1A O1 2_545 0.95 2.45 3.237(3) 140 yes
C9 H9B Cg1 3_656 0.98 2.68 3.560(2) 149 yes

loop_
_geom_torsion_atom_site_label_1
_geom_torsion_atom_site_label_2
_geom_torsion_atom_site_label_3
_geom_torsion_atom_site_label_4
_geom_torsion
C6 N1 N2 C7 179.46(17)
C6 C1 C2 C3 0.0(3)
C1 C2 C3 C4 -0.1(3)
C2 C3 C4 C5 0.2(3)
C3 C4 C5 C6 -0.1(3)
C4 C5 C6 C1 -0.1(3)
C4 C5 C6 N1 179.75(18)
C2 C1 C6 C5 0.1(3)
C2 C1 C6 N1 -179.73(17)
N2 N1 C6 C5 -4.6(3)
N2 N1 C6 C1 175.28(17)
N1 N2 C7 C8 -178.98(17)
N1 N2 C7 Cl1 -1.3(3)
N2 C7 C8 O1 179.02(17)
Cl1 C7 C8 O1 1.2(2)
N2 C7 C8 C9 0.5(3)
Cl1 C7 C8 C9 -177.33(13)

loop_
_cod_related_entry_id
_cod_related_entry_database
_cod_related_entry_code
1 ChemSpider 4647081
